data_2241763
loop_
_publ_author_name
'Chetioui, Souheyla'
'Rouag, Djamil-Azzeddine'
'Djukic, Jean-Pierre'
'Bochet, Christian G.'
'Touzani, Rachid'
'Bailly, Corinne'
'Crochet, Aur\'elien'
'Fromm, Katharina M.'

_publ_section_title
;
 Crystal structures of a copper(II) and the isotypic nickel(II) and
 palladium(II) complexes of the ligand
 (<i>E</i>)-1-[(2,4,6-tribromophenyl)diazenyl]naphthalen-2-ol
;
_journal_coeditor_code SU5299
_journal_issue 8
_journal_name_full 'Acta Crystallographica Section E'
_journal_page_first 1093
_journal_page_last 1098
_journal_paper_doi 10.1107/S205698901601080X
_journal_volume 72
_journal_year 2016
_chemical_formula_iupac '[Cu (C16 H8 Br3 N2 O)2]'
_chemical_formula_moiety 'C32 H16 Br6 Cu N4 O2'
_chemical_formula_sum 'C32 H16 Br6 Cu N4 O2'
_chemical_formula_weight 1031.49
_chemical_name_systematic
;
Bis{(<i>E</i>)-1-[(2,4,6-tribromophenyl)diazenyl]naphthalen-2-olato}copper(II)
;
_space_group_crystal_system monoclinic
_space_group_IT_number 4
_space_group_name_Hall 'P 2yb'
_space_group_name_H-M_alt 'P 1 21 1'
_symmetry_space_group_name_Hall 'P 2yb'
_symmetry_space_group_name_H-M 'P 1 21 1'
_atom_sites_solution_hydrogens geom
_atom_sites_solution_primary direct
_atom_sites_solution_secondary difmap
_audit_creation_method SHELXL-2013
_cell_angle_alpha 90
_cell_angle_beta 107.032(4)
_cell_angle_gamma 90
_cell_formula_units_Z 2
_cell_length_a 11.9423(7)
_cell_length_b 12.1314(10)
_cell_length_c 12.8974(10)
_cell_measurement_reflns_used 19031
_cell_measurement_temperature 173(2)
_cell_measurement_theta_max 27.485
_cell_measurement_theta_min 0.998
_cell_volume 1786.6(2)
_computing_cell_refinement
;
Denzo (Otwinowski & Minor, 1997)
;
_computing_data_collection
;
COLLECT (Nonius, 1998)
;
_computing_data_reduction
;
Denzo (Otwinowski & Minor, 1997)
;
_computing_molecular_graphics
;
Mercury (Macrae <i>et al.</i>,  2008)
;
_computing_publication_material
;
SHELXL2014 (Sheldrick, 2015) and PLATON (Spek, 2009)
;
_computing_structure_refinement
;
SHELXL2014 (Sheldrick, 2015)
;
_computing_structure_solution
;
SHELXS-2014 (Sheldrick, 2008)
;
_diffrn_ambient_temperature 173(2)
_diffrn_measured_fraction_theta_full 0.996
_diffrn_measured_fraction_theta_max 0.991
_diffrn_measurement_device_type 'Nonius KappaCCD'
_diffrn_measurement_method 'phi and omega scans'
_diffrn_radiation_monochromator graphite
_diffrn_radiation_type MoK\a
_diffrn_radiation_wavelength 0.71073
_diffrn_reflns_av_R_equivalents 0.0769
_diffrn_reflns_limit_h_max 15
_diffrn_reflns_limit_h_min -15
_diffrn_reflns_limit_k_max 15
_diffrn_reflns_limit_k_min -15
_diffrn_reflns_limit_l_max 16
_diffrn_reflns_limit_l_min -16
_diffrn_reflns_number 14985
_diffrn_reflns_theta_full 25.242
_diffrn_reflns_theta_max 27.506
_diffrn_reflns_theta_min 2.355
_exptl_absorpt_coefficient_mu 7.355
_exptl_absorpt_correction_T_max 0.38570
_exptl_absorpt_correction_T_min 0.31075
_exptl_absorpt_correction_type multi-scan
_exptl_absorpt_process_details
;
(MULABS; Spek, 2009)
;
_exptl_crystal_colour red
_exptl_crystal_density_diffrn 1.917
_exptl_crystal_description block
_exptl_crystal_F_000 982
_exptl_crystal_size_max 0.20
_exptl_crystal_size_mid 0.15
_exptl_crystal_size_min 0.06
_platon_squeeze_details
;
The residual electron density was assigned to two molecules of the
dichloromethane [179/2 = 89e per asymmetric unit].
This is equivalent to two molecules of CH2Cl2,
which would give 84e.
;
_refine_diff_density_max 0.586
_refine_diff_density_min -0.580
_refine_ls_abs_structure_details
;
Flack <i>x</i> determined using 1648 quotients
[(<i>I</i>^+^)-(<i>I</i>^-^)]/[(<i>I</i>^+^)+(<i>I</i>^-^)]
(Parsons <i>et al.</i>,  2013)
;
_refine_ls_abs_structure_Flack -0.006(14)
_refine_ls_extinction_method none
_refine_ls_goodness_of_fit_ref 0.957
_refine_ls_hydrogen_treatment constr
_refine_ls_matrix_type full
_refine_ls_number_parameters 388
_refine_ls_number_reflns 7819
_refine_ls_number_restraints 2
_refine_ls_restrained_S_all 0.957
_refine_ls_R_factor_all 0.1150
_refine_ls_R_factor_gt 0.0643
_refine_ls_shift/su_max 0.000
_refine_ls_shift/su_mean 0.000
_refine_ls_structure_factor_coef Fsqd
_refine_ls_weighting_details 'w=1/[\s^2^(Fo^2^)+(0.0639P)^2^] where P=(Fo^2^+2Fc^2^)/3'
_refine_ls_weighting_scheme calc
_refine_ls_wR_factor_gt 0.1255
_refine_ls_wR_factor_ref 0.1398
_reflns_number_gt 4785
_reflns_number_total 7819
_reflns_threshold_expression 'I > 2\s(I)'
_cod_data_source_file su5299sup1.cif
_cod_data_source_block I
_cod_database_code 2241763
_shelxl_version_number .2013

loop_
_space_group_symop_operation_xyz
'x, y, z'
'-x, y+1/2, -z'

loop_
_atom_site_type_symbol
_atom_site_label
_atom_site_fract_x
_atom_site_fract_y
_atom_site_fract_z
_atom_site_U_iso_or_equiv
_atom_site_adp_type
_atom_site_calc_flag
_atom_site_occupancy
C C1 0.8599(11) 1.0263(11) -0.0117(12) 0.032(3) Uani d 1
C C2 0.7637(10) 1.0951(10) -0.0438(11) 0.029(3) Uani d 1
C C3 0.6867(12) 1.0894(11) -0.1484(12) 0.034(3) Uani d 1
H H3 0.6209 1.1370 -0.1709 0.041 Uiso calc 1
C C4 0.7093(12) 1.0134(11) -0.2171(11) 0.036(3) Uani d 1
C C5 0.8009(12) 0.9443(13) -0.1921(12) 0.041(4) Uani d 1
H H5 0.8118 0.8927 -0.2438 0.049 Uiso calc 1
C C6 0.8812(11) 0.9500(11) -0.0865(13) 0.038(4) Uani d 1
C C7 1.1218(11) 1.0834(10) 0.2004(11) 0.037(4) Uani d 1
C C8 1.1126(12) 1.0508(12) 0.3013(11) 0.038(4) Uani d 1
C C9 1.2090(15) 1.0731(12) 0.3969(14) 0.050(4) Uani d 1
H H9 1.2028 1.0532 0.4662 0.060 Uiso calc 1
C C10 1.3075(13) 1.1215(13) 0.3890(14) 0.050(3) Uani d 1
H H10 1.3702 1.1346 0.4529 0.060 Uiso calc 1
C C11 1.3195(13) 1.1534(13) 0.2865(15) 0.050(3) Uani d 1
C C12 1.2277(12) 1.1344(11) 0.1930(14) 0.042(4) Uani d 1
C C13 1.2435(13) 1.1699(12) 0.0916(15) 0.051(4) Uani d 1
H H13 1.1810 1.1617 0.0267 0.061 Uiso calc 1
C C14 1.3475(13) 1.2156(15) 0.0870(17) 0.066(5) Uani d 1
H H14 1.3548 1.2383 0.0188 0.079 Uiso calc 1
C C15 1.4404(14) 1.2291(16) 0.1775(16) 0.060(5) Uani d 1
H H15 1.5122 1.2576 0.1713 0.072 Uiso calc 1
C C16 1.4305(13) 1.2026(16) 0.274(2) 0.075(6) Uani d 1
H H16 1.4947 1.2150 0.3369 0.090 Uiso calc 1
C C17 0.9418(11) 0.7896(11) 0.3903(12) 0.034(3) Uani d 1
C C18 1.0263(12) 0.7317(12) 0.3582(12) 0.039(4) Uani d 1
C C19 1.1197(13) 0.6785(11) 0.4318(13) 0.042(4) Uani d 1
H H19 1.1765 0.6396 0.4077 0.050 Uiso calc 1
C C20 1.1273(11) 0.6835(12) 0.5348(13) 0.039(4) Uani d 1
C C21 1.0499(11) 0.7419(11) 0.5769(12) 0.038(3) Uani d 1
H H21 1.0600 0.7456 0.6526 0.046 Uiso calc 1
C C22 0.9586(11) 0.7938(11) 0.5032(12) 0.033(3) Uani d 1
C C23 0.6472(5) 0.8679(7) 0.2481(6) 0.032(3) Uani d 1
C C24 0.6455(5) 0.9058(8) 0.1459(7) 0.033(3) Uani d 1
C C25 0.5394(7) 0.9308(8) 0.0697(6) 0.040(4) Uani d 1
H H25 0.5383 0.9567 -0.0001 0.047 Uiso calc 1
C C26 0.4351(5) 0.9179(8) 0.0956(6) 0.044(4) Uani d 1
H H26 0.3627 0.9350 0.0435 0.053 Uiso calc 1
C C27 0.4369(5) 0.8800(8) 0.1978(7) 0.035(3) Uani d 1
C C28 0.5429(7) 0.8550(7) 0.2740(6) 0.035(3) Uani d 1
C C29 0.5396(11) 0.8189(12) 0.3776(13) 0.042(4) Uani d 1
H H29 0.6110 0.7992 0.4299 0.050 Uiso calc 1
C C30 0.4378(14) 0.8113(13) 0.4055(14) 0.053(4) Uani d 1
H H30 0.4391 0.7902 0.4767 0.063 Uiso calc 1
C C31 0.3284(12) 0.8359(12) 0.3248(14) 0.048(4) Uani d 1
H H31 0.2568 0.8300 0.3424 0.057 Uiso calc 1
C C32 0.3279(12) 0.8675(12) 0.2240(12) 0.041(4) Uani d 1
H H32 0.2557 0.8815 0.1703 0.049 Uiso calc 1
N N1 0.9383(9) 1.0290(9) 0.0989(10) 0.035(3) Uani d 1
N N2 1.0368(9) 1.0745(9) 0.1038(9) 0.032(3) Uani d 1
N N3 0.8497(9) 0.8449(9) 0.3100(9) 0.031(3) Uani d 1
N N4 0.7460(9) 0.8232(8) 0.3214(9) 0.031(3) Uani d 1
O O1 1.0249(7) 0.9986(8) 0.3181(8) 0.040(2) Uani d 1
O O2 0.7408(7) 0.9216(8) 0.1119(7) 0.038(2) Uani d 1
Cu Cu1 0.88988(14) 0.94978(13) 0.20990(14) 0.0328(4) Uani d 1
Br Br1 0.73408(13) 1.19596(12) 0.05505(13) 0.0456(4) Uani d 1
Br Br2 0.60688(14) 1.00205(14) -0.36393(13) 0.0535(5) Uani d 1
Br Br3 1.01318(13) 0.85864(13) -0.05111(13) 0.0473(4) Uani d 1
Br Br4 1.01312(13) 0.72221(13) 0.20691(13) 0.0484(4) Uani d 1
Br Br5 1.25913(13) 0.61791(13) 0.64036(14) 0.0482(4) Uani d 1
Br Br6 0.85805(13) 0.88104(13) 0.55982(13) 0.0506(4) Uani d 1

loop_
_atom_site_aniso_label
_atom_site_aniso_U_11
_atom_site_aniso_U_22
_atom_site_aniso_U_33
_atom_site_aniso_U_12
_atom_site_aniso_U_13
_atom_site_aniso_U_23
C1 0.024(7) 0.031(7) 0.042(9) -0.010(6) 0.014(6) -0.003(7)
C2 0.023(6) 0.020(7) 0.045(9) -0.008(6) 0.012(6) -0.003(6)
C3 0.037(8) 0.033(8) 0.032(9) 0.002(6) 0.010(7) 0.005(7)
C4 0.041(8) 0.031(8) 0.023(8) -0.005(7) -0.008(6) 0.008(7)
C5 0.043(8) 0.046(9) 0.035(9) -0.006(7) 0.014(7) -0.007(7)
C6 0.033(7) 0.027(7) 0.057(11) 0.006(6) 0.019(7) 0.000(7)
C7 0.033(8) 0.027(8) 0.050(10) 0.009(6) 0.009(7) -0.002(7)
C8 0.032(8) 0.038(8) 0.038(10) 0.008(7) 0.000(7) -0.004(7)
C9 0.073(11) 0.040(9) 0.042(11) -0.007(8) 0.025(9) -0.002(8)
C10 0.040(6) 0.048(7) 0.060(8) 0.002(5) 0.012(6) -0.010(6)
C11 0.040(6) 0.048(7) 0.060(8) 0.002(5) 0.012(6) -0.010(6)
C12 0.032(8) 0.034(9) 0.061(12) -0.005(7) 0.014(8) -0.007(8)
C13 0.042(9) 0.037(9) 0.071(14) 0.007(7) 0.014(9) -0.001(8)
C14 0.044(10) 0.072(13) 0.088(15) -0.007(9) 0.028(10) 0.018(12)
C15 0.039(9) 0.080(13) 0.064(13) -0.003(9) 0.020(9) -0.009(11)
C16 0.035(9) 0.066(12) 0.12(2) -0.018(9) 0.020(10) -0.031(13)
C17 0.032(7) 0.025(7) 0.046(10) 0.002(6) 0.014(7) 0.013(7)
C18 0.047(8) 0.036(8) 0.039(9) -0.004(7) 0.022(7) 0.005(7)
C19 0.045(9) 0.031(8) 0.053(11) 0.006(7) 0.019(8) 0.019(8)
C20 0.027(7) 0.042(9) 0.049(10) 0.000(7) 0.012(7) 0.024(8)
C21 0.033(7) 0.039(8) 0.037(9) 0.010(7) 0.003(7) 0.008(7)
C22 0.039(8) 0.025(7) 0.043(9) 0.003(6) 0.024(7) -0.004(7)
C23 0.028(7) 0.028(7) 0.045(9) 0.006(6) 0.018(6) -0.007(7)
C24 0.025(7) 0.034(8) 0.034(9) -0.004(6) 0.001(6) -0.007(6)
C25 0.034(8) 0.043(9) 0.038(9) -0.013(7) 0.006(7) -0.007(7)
C26 0.029(8) 0.036(8) 0.059(11) -0.007(7) -0.001(7) 0.004(7)
C27 0.040(8) 0.029(7) 0.034(8) 0.002(7) 0.007(6) 0.009(7)
C28 0.044(8) 0.024(7) 0.034(9) -0.002(6) 0.009(7) -0.008(6)
C29 0.025(7) 0.048(9) 0.050(10) 0.002(7) 0.008(6) 0.011(7)
C30 0.072(11) 0.045(9) 0.050(11) 0.004(9) 0.031(9) 0.006(8)
C31 0.029(8) 0.046(10) 0.064(12) 0.009(7) 0.006(7) 0.007(8)
C32 0.043(8) 0.033(8) 0.037(9) -0.004(7) -0.003(7) -0.001(7)
N1 0.032(6) 0.038(7) 0.032(7) 0.000(5) 0.005(5) 0.005(5)
N2 0.027(6) 0.043(7) 0.025(7) -0.008(5) 0.006(5) -0.003(5)
N3 0.029(6) 0.034(6) 0.030(7) 0.001(5) 0.005(5) 0.006(5)
N4 0.038(7) 0.022(6) 0.032(7) -0.002(5) 0.011(5) 0.000(5)
O1 0.030(5) 0.052(6) 0.035(6) -0.007(5) 0.004(4) 0.003(5)
O2 0.031(5) 0.048(6) 0.027(6) -0.009(4) -0.002(4) 0.007(4)
Cu1 0.0300(8) 0.0336(9) 0.0334(10) -0.0028(7) 0.0071(7) 0.0030(8)
Br1 0.0499(9) 0.0385(8) 0.0471(10) 0.0081(7) 0.0122(7) -0.0023(7)
Br2 0.0559(9) 0.0580(10) 0.0374(10) -0.0012(9) -0.0006(7) 0.0009(8)
Br3 0.0452(8) 0.0488(9) 0.0470(10) 0.0147(8) 0.0118(7) -0.0006(8)
Br4 0.0449(8) 0.0618(11) 0.0390(10) 0.0137(8) 0.0131(7) -0.0007(8)
Br5 0.0397(8) 0.0465(9) 0.0494(11) 0.0064(7) -0.0013(7) 0.0111(8)
Br6 0.0586(10) 0.0565(10) 0.0397(10) 0.0181(8) 0.0188(8) 0.0027(8)

loop_
_atom_type_symbol
_atom_type_description
_atom_type_scat_dispersion_real
_atom_type_scat_dispersion_imag
_atom_type_scat_source
C C 0.0033 0.0016 'International Tables Vol C Tables 4.2.6.8 and 6.1.1.4'
H H 0.0000 0.0000 'International Tables Vol C Tables 4.2.6.8 and 6.1.1.4'
N N 0.0061 0.0033 'International Tables Vol C Tables 4.2.6.8 and 6.1.1.4'
O O 0.0106 0.0060 'International Tables Vol C Tables 4.2.6.8 and 6.1.1.4'
Cu Cu 0.3201 1.2651 'International Tables Vol C Tables 4.2.6.8 and 6.1.1.4'
Br Br -0.2901 2.4595 'International Tables Vol C Tables 4.2.6.8 and 6.1.1.4'

loop_
_geom_angle_atom_site_label_1
_geom_angle_atom_site_label_2
_geom_angle_atom_site_label_3
_geom_angle
_geom_angle_publ_flag
C2 C1 C6 119.5(13) ?
C2 C1 N1 121.2(12) ?
C6 C1 N1 119.3(12) ?
C1 C2 C3 121.0(13) ?
C1 C2 Br1 119.8(11) ?
C3 C2 Br1 119.2(10) ?
C4 C3 C2 117.6(12) ?
C4 C3 H3 121.2 ?
C2 C3 H3 121.2 ?
C5 C4 C3 124.9(13) ?
C5 C4 Br2 115.3(11) ?
C3 C4 Br2 119.8(10) ?
C4 C5 C6 118.3(13) ?
C4 C5 H5 120.8 ?
C6 C5 H5 120.8 ?
C1 C6 C5 118.7(12) ?
C1 C6 Br3 121.9(11) ?
C5 C6 Br3 119.3(11) ?
N2 C7 C8 126.2(12) ?
N2 C7 C12 114.1(12) ?
C8 C7 C12 119.7(13) ?
O1 C8 C7 125.7(12) ?
O1 C8 C9 115.4(12) ?
C7 C8 C9 118.8(13) ?
C10 C9 C8 120.9(15) ?
C10 C9 H9 119.6 ?
C8 C9 H9 119.6 ?
C9 C10 C11 121.1(15) ?
C9 C10 H10 119.5 ?
C11 C10 H10 119.5 ?
C12 C11 C10 119.5(15) ?
C12 C11 C16 118.0(17) ?
C10 C11 C16 122.4(16) ?
C11 C12 C7 120.0(15) ?
C11 C12 C13 117.2(14) ?
C7 C12 C13 122.8(14) ?
C14 C13 C12 121.3(16) ?
C14 C13 H13 119.3 ?
C12 C13 H13 119.3 ?
C15 C14 C13 121.9(18) ?
C15 C14 H14 119.0 ?
C13 C14 H14 119.0 ?
C16 C15 C14 120.1(17) ?
C16 C15 H15 120.0 ?
C14 C15 H15 120.0 ?
C15 C16 C11 121.3(18) ?
C15 C16 H16 119.4 ?
C11 C16 H16 119.4 ?
C18 C17 C22 115.5(12) ?
C18 C17 N3 119.4(13) ?
C22 C17 N3 125.1(12) ?
C17 C18 C19 122.5(14) ?
C17 C18 Br4 119.0(11) ?
C19 C18 Br4 118.5(11) ?
C20 C19 C18 118.4(14) ?
C20 C19 H19 120.8 ?
C18 C19 H19 120.8 ?
C19 C20 C21 124.2(13) ?
C19 C20 Br5 120.0(11) ?
C21 C20 Br5 115.6(11) ?
C22 C21 C20 116.6(14) ?
C22 C21 H21 121.7 ?
C20 C21 H21 121.7 ?
C21 C22 C17 122.8(12) ?
C21 C22 Br6 117.0(11) ?
C17 C22 Br6 120.1(10) ?
N4 C23 C24 123.3(7) ?
N4 C23 C28 115.8(7) ?
C24 C23 C28 120.0 ?
O2 C24 C25 114.8(7) ?
O2 C24 C23 125.2(7) ?
C25 C24 C23 120.0 ?
C26 C25 C24 120.0 ?
C26 C25 H25 120.0 ?
C24 C25 H25 120.0 ?
C25 C26 C27 120.0 ?
C25 C26 H26 120.0 ?
C27 C26 H26 120.0 ?
C28 C27 C26 120.0 ?
C28 C27 C32 120.5(8) ?
C26 C27 C32 119.5(8) ?
C27 C28 C23 120.0 ?
C27 C28 C29 117.6(7) ?
C23 C28 C29 122.4(7) ?
C30 C29 C28 122.7(13) ?
C30 C29 H29 118.6 ?
C28 C29 H29 118.6 ?
C29 C30 C31 118.9(15) ?
C29 C30 H30 120.6 ?
C31 C30 H30 120.6 ?
C32 C31 C30 119.9(14) ?
C32 C31 H31 120.0 ?
C30 C31 H31 120.0 ?
C31 C32 C27 120.2(12) ?
C31 C32 H32 119.9 ?
C27 C32 H32 119.9 ?
N2 N1 C1 111.9(11) ?
N2 N1 Cu1 129.9(9) ?
C1 N1 Cu1 117.7(8) ?
N1 N2 C7 120.3(12) ?
N4 N3 C17 111.9(10) ?
N4 N3 Cu1 128.3(8) ?
C17 N3 Cu1 119.4(8) ?
N3 N4 C23 119.1(10) ?
C8 O1 Cu1 125.8(9) ?
C24 O2 Cu1 121.9(7) ?
O2 Cu1 O1 169.4(4) y
O2 Cu1 N1 91.3(4) y
O1 Cu1 N1 90.9(4) y
O2 Cu1 N3 87.6(4) y
O1 Cu1 N3 92.1(4) y
N1 Cu1 N3 169.3(5) y

loop_
_geom_bond_atom_site_label_1
_geom_bond_atom_site_label_2
_geom_bond_distance
_geom_bond_publ_flag
C1 C2 1.382(17) ?
C1 C6 1.413(19) ?
C1 N1 1.460(18) ?
C2 C3 1.395(19) ?
C2 Br1 1.874(13) ?
C3 C4 1.36(2) ?
C3 H3 0.9500 ?
C4 C5 1.341(19) ?
C4 Br2 1.935(13) ?
C5 C6 1.42(2) ?
C5 H5 0.9500 ?
C6 Br3 1.870(13) ?
C7 N2 1.361(16) ?
C7 C8 1.394(12) ?
C7 C12 1.436(19) ?
C8 O1 1.296(16) ?
C8 C9 1.44(2) ?
C9 C10 1.34(2) ?
C9 H9 0.9500 ?
C10 C11 1.42(2) ?
C10 H10 0.9500 ?
C11 C12 1.39(2) ?
C11 C16 1.50(2) ?
C12 C13 1.44(2) ?
C13 C14 1.38(2) ?
C13 H13 0.9500 ?
C14 C15 1.36(2) ?
C14 H14 0.9500 ?
C15 C16 1.33(3) ?
C15 H15 0.9500 ?
C16 H16 0.9500 ?
C17 C18 1.389(19) ?
C17 C22 1.411(19) ?
C17 N3 1.437(16) ?
C18 C19 1.39(2) ?
C18 Br4 1.914(15) ?
C19 C20 1.31(2) ?
C19 H19 0.9500 ?
C20 C21 1.39(2) ?
C20 Br5 1.926(13) ?
C21 C22 1.372(18) ?
C21 H21 0.9500 ?
C22 Br6 1.900(13) ?
C23 N4 1.388(12) ?
C23 C24 1.3900 ?
C23 C28 1.3900 ?
C24 O2 1.348(10) ?
C24 C25 1.3900 ?
C25 C26 1.3900 ?
C25 H25 0.9500 ?
C26 C27 1.3900 ?
C26 H26 0.9500 ?
C27 C28 1.3900 ?
C27 C32 1.445(16) ?
C28 C29 1.418(16) ?
C29 C30 1.37(2) ?
C29 H29 0.9500 ?
C30 C31 1.44(2) ?
C30 H30 0.9500 ?
C31 C32 1.35(2) ?
C31 H31 0.9500 ?
C32 H32 0.9500 ?
N1 N2 1.284(14) ?
Cu1 Br4 3.134(2) y
Cu1 N1 1.947(12) y
N3 N4 1.315(14) ?
Cu1 N3 1.970(11) y
Cu1 O1 1.892(9) y
Cu1 O2 1.888(8) y

loop_
_geom_hbond_atom_site_label_D
_geom_hbond_atom_site_label_H
_geom_hbond_atom_site_label_A
_geom_hbond_site_symmetry_A
_geom_hbond_distance_DH
_geom_hbond_distance_HA
_geom_hbond_distance_DA
_geom_hbond_angle_DHA
C5 H5 Br6 1_554 0.95 2.75 3.546(15) 142
C3 H3 Cg1 2_655 0.95 2.99 3.729(15) 136

loop_
_geom_torsion_atom_site_label_1
_geom_torsion_atom_site_label_2
_geom_torsion_atom_site_label_3
_geom_torsion_atom_site_label_4
_geom_torsion
C6 C1 C2 C3 0.6(19)
N1 C1 C2 C3 -177.6(12)
C6 C1 C2 Br1 179.6(10)
N1 C1 C2 Br1 1.3(16)
C1 C2 C3 C4 0.6(19)
Br1 C2 C3 C4 -178.4(10)
C2 C3 C4 C5 -1(2)
C2 C3 C4 Br2 -179.4(9)
C3 C4 C5 C6 0(2)
Br2 C4 C5 C6 178.5(10)
C2 C1 C6 C5 -1.6(19)
N1 C1 C6 C5 176.7(12)
C2 C1 C6 Br3 177.2(10)
N1 C1 C6 Br3 -4.5(17)
C4 C5 C6 C1 1(2)
C4 C5 C6 Br3 -177.5(11)
N2 C7 C8 O1 6(2)
C12 C7 C8 O1 -175.9(13)
N2 C7 C8 C9 -175.9(13)
C12 C7 C8 C9 2.2(19)
O1 C8 C9 C10 176.4(14)
C7 C8 C9 C10 -2(2)
C8 C9 C10 C11 1(2)
C9 C10 C11 C12 0(2)
C9 C10 C11 C16 -177.0(15)
C10 C11 C12 C7 0(2)
C16 C11 C12 C7 177.5(14)
C10 C11 C12 C13 179.0(14)
C16 C11 C12 C13 -4(2)
N2 C7 C12 C11 176.9(12)
C8 C7 C12 C11 -1(2)
N2 C7 C12 C13 -1.8(19)
C8 C7 C12 C13 179.9(13)
C11 C12 C13 C14 3(2)
C7 C12 C13 C14 -178.0(15)
C12 C13 C14 C15 0(3)
C13 C14 C15 C16 -3(3)
C14 C15 C16 C11 2(3)
C12 C11 C16 C15 1(3)
C10 C11 C16 C15 178.3(17)
C22 C17 C18 C19 1.8(19)
N3 C17 C18 C19 178.4(12)
C22 C17 C18 Br4 -179.3(9)
N3 C17 C18 Br4 -2.7(17)
C17 C18 C19 C20 0(2)
Br4 C18 C19 C20 -178.8(11)
C18 C19 C20 C21 -2(2)
C18 C19 C20 Br5 -176.8(10)
C19 C20 C21 C22 2(2)
Br5 C20 C21 C22 176.9(10)
C20 C21 C22 C17 0(2)
C20 C21 C22 Br6 -176.3(10)
C18 C17 C22 C21 -1.8(19)
N3 C17 C22 C21 -178.2(12)
C18 C17 C22 Br6 174.4(10)
N3 C17 C22 Br6 -2.0(18)
N4 C23 C24 O2 -11.8(10)
C28 C23 C24 O2 179.9(10)
N4 C23 C24 C25 168.3(9)
C28 C23 C24 C25 0.0
O2 C24 C25 C26 -179.9(9)
C23 C24 C25 C26 0.0
C24 C25 C26 C27 0.0
C25 C26 C27 C28 0.0
C25 C26 C27 C32 179.7(10)
C26 C27 C28 C23 0.0
C32 C27 C28 C23 -179.7(10)
C26 C27 C28 C29 178.7(10)
C32 C27 C28 C29 -1.0(12)
N4 C23 C28 C27 -169.2(9)
C24 C23 C28 C27 0.0
N4 C23 C28 C29 12.2(11)
C24 C23 C28 C29 -178.6(11)
C27 C28 C29 C30 -2.0(18)
C23 C28 C29 C30 176.6(11)
C28 C29 C30 C31 3(2)
C29 C30 C31 C32 -1(2)
C30 C31 C32 C27 -2(2)
C28 C27 C32 C31 2.9(17)
C26 C27 C32 C31 -176.7(11)
C2 C1 N1 N2 -107.0(14)
C6 C1 N1 N2 74.8(15)
C2 C1 N1 Cu1 80.7(14)
C6 C1 N1 Cu1 -97.6(12)
C1 N1 N2 C7 -179.3(11)
Cu1 N1 N2 C7 -8.1(18)
C8 C7 N2 N1 -3(2)
C12 C7 N2 N1 179.0(12)
C18 C17 N3 N4 131.8(12)
C22 C17 N3 N4 -52.0(17)
C18 C17 N3 Cu1 -53.8(15)
C22 C17 N3 Cu1 122.4(12)
C17 N3 N4 C23 -178.2(10)
Cu1 N3 N4 C23 8.0(16)
C24 C23 N4 N3 20.3(13)
C28 C23 N4 N3 -170.9(8)
C7 C8 O1 Cu1 2(2)
C9 C8 O1 Cu1 -176.2(9)
C25 C24 O2 Cu1 154.8(5)
C23 C24 O2 Cu1 -25.1(11)
C24 O2 Cu1 O1 -52(3)
C24 O2 Cu1 N1 -153.4(9)
C24 O2 Cu1 N3 37.3(9)
C8 O1 Cu1 O2 -110(2)
C8 O1 Cu1 N1 -8.2(11)
C8 O1 Cu1 N3 161.5(11)

loop_
_platon_squeeze_void_nr
_platon_squeeze_void_average_x
_platon_squeeze_void_average_y
_platon_squeeze_void_average_z
_platon_squeeze_void_volume
_platon_squeeze_void_count_electrons
1 0.277 1.006 0.747 136.9 88.8
2 0.722 0.506 0.253 136.9 90.4

_cod_database_fobs_code 2241763
